data_2208883
loop_
_publ_author_name
' Zhang, Qian'

_publ_section_title
5-(4-Fluorobenzylamino)-3,6-diphenyl-2-thioxo-2,3-dihydro-1,3-thiazolo[4,5-<i>d</i>]pyrimidin-7(6<i>H</i>)-one
_journal_coeditor_code FL2019
_journal_issue 5
_journal_name_full 'Acta Crystallographica Section E'
_journal_page_first o2062
_journal_page_last o2063
_journal_paper_doi 10.1107/S1600536806014620
_journal_volume 62
_journal_year 2006
_chemical_formula_iupac 'C24 H17 F N4 O S2'
_chemical_formula_moiety 'C24 H17 F N4 O S2'
_chemical_formula_sum 'C24 H17 F N4 O S2'
_chemical_formula_weight 460.54
_chemical_name_systematic
;
5-(4-Fluorobenzylamino)-3,6-diphenyl-2-thioxo-2,3-dihydro-1,3-
thiazolo[4,5-d]pyrimidin-7(6H)-one
;
_space_group_IT_number 4
_symmetry_cell_setting monoclinic
_symmetry_space_group_name_Hall 'P 2yb'
_symmetry_space_group_name_H-M 'P 1 21 1'
_atom_sites_solution_hydrogens geom
_atom_sites_solution_primary direct
_atom_sites_solution_secondary difmap
_audit_creation_method SHELXL-97
_cell_angle_alpha 90.00
_cell_angle_beta 104.691(2)
_cell_angle_gamma 90.00
_cell_formula_units_Z 2
_cell_length_a 10.4507(14)
_cell_length_b 9.2317(12)
_cell_length_c 11.9817(16)
_cell_measurement_reflns_used 2435
_cell_measurement_temperature 292(2)
_cell_measurement_theta_max 23.00
_cell_measurement_theta_min 2.82
_cell_volume 1118.2(3)
_computing_cell_refinement SMART
_computing_data_collection 'SMART (Bruker, 2001)'
_computing_data_reduction 'SAINT-Plus (Bruker, 2001)'
_computing_molecular_graphics 'PLATON (Spek, 2003)'
_computing_publication_material PLATON
_computing_structure_refinement 'SHELXL97 (Sheldrick, 1997)'
_computing_structure_solution 'SHELXS97 (Sheldrick, 1997)'
_diffrn_ambient_temperature 292(2)
_diffrn_measured_fraction_theta_full 0.987
_diffrn_measured_fraction_theta_max 0.987
_diffrn_measurement_device_type 'Bruker SMART CCD area-detector'
_diffrn_measurement_method '\f and \w'
_diffrn_radiation_monochromator graphite
_diffrn_radiation_source 'fine-focus sealed tube'
_diffrn_radiation_type 'Mo K\a'
_diffrn_radiation_wavelength 0.71073
_diffrn_reflns_av_R_equivalents 0.0226
_diffrn_reflns_av_sigmaI/netI 0.0363
_diffrn_reflns_limit_h_max 13
_diffrn_reflns_limit_h_min -12
_diffrn_reflns_limit_k_max 11
_diffrn_reflns_limit_k_min -10
_diffrn_reflns_limit_l_max 15
_diffrn_reflns_limit_l_min -14
_diffrn_reflns_number 6576
_diffrn_reflns_theta_full 27.00
_diffrn_reflns_theta_max 27.00
_diffrn_reflns_theta_min 1.76
_exptl_absorpt_coefficient_mu 0.271
_exptl_absorpt_correction_type none
_exptl_crystal_colour colorless
_exptl_crystal_density_diffrn 1.368
_exptl_crystal_density_method 'not measured'
_exptl_crystal_description block
_exptl_crystal_F_000 476
_exptl_crystal_size_max 0.30
_exptl_crystal_size_mid 0.20
_exptl_crystal_size_min 0.10
_refine_diff_density_max 0.248
_refine_diff_density_min -0.310
_refine_ls_abs_structure_details 'Flack (1983), 1261 Friedel pairs'
_refine_ls_abs_structure_Flack 0.03(12)
_refine_ls_extinction_method none
_refine_ls_goodness_of_fit_ref 1.083
_refine_ls_hydrogen_treatment mixed
_refine_ls_matrix_type full
_refine_ls_number_parameters 292
_refine_ls_number_reflns 3862
_refine_ls_number_restraints 8
_refine_ls_restrained_S_all 1.099
_refine_ls_R_factor_all 0.0650
_refine_ls_R_factor_gt 0.0526
_refine_ls_shift/su_max 0.000
_refine_ls_shift/su_mean 0.000
_refine_ls_structure_factor_coef Fsqd
_refine_ls_weighting_details 'calc w=1/[\s^2^(Fo^2^)+(0.1174P)^2^] where P=(Fo^2^+2Fc^2^)/3'
_refine_ls_weighting_scheme calc
_refine_ls_wR_factor_gt 0.1482
_refine_ls_wR_factor_ref 0.1763
_reflns_number_gt 3279
_reflns_number_total 3862
_reflns_threshold_expression I>2\s(I)
_cod_data_source_file fl2019.cif
_cod_data_source_block I
_cod_depositor_comments
;
The following automatic conversions were performed:
'_symmetry_cell_setting' value 'Monoclinic' changed to 'monoclinic'
according to '/home/saulius/struct/CIF-dictionaries/cif_core.dic'
dictionary named 'cif_core.dic' version 2.4.1 from 2010-06-29.

Automatic conversion script
Id: cif_fix_enum 1527 2010-12-29 10:47:43Z saulius 

The following automatic conversions were performed:

'_symmetry_cell_setting' value 'Monoclinic' changed to 'monoclinic'
according to /home/saulius/struct/CIF-dictionaries/cif_core.dic
dictionary named 'cif_core.dic' version 2.4.1 from 2010-06-29.

Automatic conversion script
Id: cif_fix_values 1715 2011-07-08 13:25:40Z adriana 
;
_cod_original_sg_symbol_Hall 'P 2yb '
_cod_original_sg_symbol_H-M 'P 21'
_cod_database_code 2208883
_cod_database_fobs_code 2208883

loop_
_symmetry_equiv_pos_as_xyz
'x, y, z'
'-x, y+1/2, -z'

loop_
_atom_site_type_symbol
_atom_site_label
_atom_site_fract_x
_atom_site_fract_y
_atom_site_fract_z
_atom_site_U_iso_or_equiv
_atom_site_adp_type
_atom_site_calc_flag
_atom_site_refinement_flags
_atom_site_occupancy
C C1 0.5572(4) 0.6485(5) 0.6529(3) 0.0560(9) Uani d . 1
H H1 0.6413 0.6889 0.6764 0.067 Uiso calc R 1
C C2 0.4600(6) 0.6823(6) 0.7092(4) 0.0714(13) Uani d . 1
H H2 0.4783 0.7482 0.7699 0.086 Uiso calc R 1
C C3 0.3379(5) 0.6195(6) 0.6762(4) 0.0668(12) Uani d . 1
H H3 0.2748 0.6405 0.7163 0.080 Uiso calc R 1
C C4 0.3078(4) 0.5266(5) 0.5851(4) 0.0637(11) Uani d . 1
H H4 0.2239 0.4856 0.5626 0.076 Uiso calc R 1
C C5 0.4021(4) 0.4929(5) 0.5258(3) 0.0521(9) Uani d . 1
H H5 0.3819 0.4304 0.4629 0.063 Uiso calc R 1
C C6 0.5256(3) 0.5537(4) 0.5616(3) 0.0428(7) Uani d . 1
C C7 0.7277(4) 0.4204(4) 0.5495(3) 0.0487(8) Uani d . 1
C C8 0.6181(3) 0.5866(4) 0.3944(3) 0.0411(7) Uani d . 1
C C9 0.7993(3) 0.4706(4) 0.3777(3) 0.0438(8) Uani d . 1
C C10 0.8200(4) 0.4050(4) 0.4823(3) 0.0495(8) Uani d . 1
C C11 0.9868(4) 0.3341(5) 0.3758(4) 0.0607(10) Uani d . 1
C C12 0.8860(4) 0.4802(5) 0.2024(3) 0.0495(9) Uani d . 1
C C13 0.8190(5) 0.4032(6) 0.1092(4) 0.0738(13) Uani d . 1
H H13 0.7762 0.3172 0.1178 0.089 Uiso calc R 1
C C14 0.8169(6) 0.4573(9) 0.0006(4) 0.0912(19) Uani d . 1
H H14 0.7708 0.4056 -0.0637 0.109 Uiso calc R 1
C C15 0.8762(5) 0.5772(8) -0.0161(4) 0.0823(16) Uani d . 1
H H15 0.8718 0.6101 -0.0903 0.099 Uiso calc R 1
C C16 0.9455(7) 0.6537(7) 0.0792(5) 0.0922(18) Uani d . 1
H H16 0.9868 0.7401 0.0689 0.111 Uiso calc R 1
C C17 0.9542(5) 0.6036(6) 0.1892(4) 0.0700(12) Uani d . 1
H H17 1.0051 0.6523 0.2531 0.084 Uiso calc R 1
C C18 0.4995(4) 0.7477(4) 0.2425(3) 0.0458(8) Uani d . 1
H H18A 0.5847 0.7775 0.2320 0.055 Uiso calc R 1
H H18B 0.4453 0.8337 0.2391 0.055 Uiso calc R 1
C C19 0.4344(4) 0.6471(4) 0.1463(3) 0.0483(8) Uani d . 1
C C20 0.4986(5) 0.6071(4) 0.0622(3) 0.0568(10) Uani d . 1
H H20 0.5835 0.6411 0.0664 0.068 Uiso calc R 1
C C21 0.4366(5) 0.5173(6) -0.0272(4) 0.0712(13) Uani d . 1
H H21 0.4796 0.4903 -0.0830 0.085 Uiso calc R 1
C C22 0.3158(5) 0.4700(6) -0.0331(4) 0.0712(13) Uani d . 1
C C23 0.2497(6) 0.5011(8) 0.0495(5) 0.096(2) Uani d . 1
H H23 0.1662 0.4634 0.0457 0.115 Uiso calc R 1
C C24 0.3136(5) 0.5916(7) 0.1391(4) 0.0768(14) Uani d . 1
H H24 0.2711 0.6147 0.1963 0.092 Uiso calc R 1
F F1 0.2537(4) 0.3839(5) -0.1226(3) 0.1084(12) Uani d . 1
N N1 0.6254(3) 0.5206(3) 0.4992(2) 0.0426(7) Uani d . 1
N N2 0.7001(3) 0.5615(3) 0.3300(2) 0.0431(6) Uani d . 1
N N3 0.8914(3) 0.4306(4) 0.3182(3) 0.0488(7) Uani d . 1
N N4 0.5184(3) 0.6804(4) 0.3553(2) 0.0490(7) Uani d DU 1
O O1 0.7259(3) 0.3570(4) 0.6381(3) 0.0689(9) Uani d . 1
S S1 0.95765(10) 0.29361(14) 0.50878(10) 0.0655(3) Uani d . 1
S S2 1.10812(13) 0.2661(2) 0.32928(13) 0.0945(6) Uani d . 1
H H4A 0.459(5) 0.696(8) 0.390(5) 0.113 Uiso d DU 1

loop_
_atom_site_aniso_label
_atom_site_aniso_U_11
_atom_site_aniso_U_22
_atom_site_aniso_U_33
_atom_site_aniso_U_12
_atom_site_aniso_U_13
_atom_site_aniso_U_23
C1 0.061(2) 0.061(2) 0.0508(19) -0.013(2) 0.0235(17) 0.0014(17)
C2 0.102(4) 0.065(3) 0.058(2) 0.007(3) 0.041(2) -0.002(2)
C3 0.059(3) 0.078(3) 0.076(3) 0.013(2) 0.041(2) 0.015(2)
C4 0.040(2) 0.073(3) 0.086(3) 0.000(2) 0.031(2) 0.014(2)
C5 0.045(2) 0.060(2) 0.056(2) -0.0030(18) 0.0192(16) 0.0044(17)
C6 0.0416(18) 0.0461(18) 0.0462(17) -0.0004(15) 0.0215(14) 0.0085(14)
C7 0.0411(19) 0.054(2) 0.0543(19) 0.0002(16) 0.0177(15) 0.0127(16)
C8 0.0429(18) 0.0404(17) 0.0420(16) -0.0020(14) 0.0147(13) 0.0000(13)
C9 0.0387(17) 0.0477(18) 0.0479(18) -0.0031(14) 0.0165(14) -0.0014(14)
C10 0.0385(18) 0.056(2) 0.055(2) 0.0045(16) 0.0141(15) 0.0107(16)
C11 0.047(2) 0.070(3) 0.067(2) 0.0100(19) 0.0174(18) 0.0097(19)
C12 0.0392(18) 0.064(2) 0.0521(19) 0.0096(17) 0.0242(15) 0.0037(17)
C13 0.072(3) 0.082(3) 0.067(3) -0.012(3) 0.017(2) -0.006(2)
C14 0.085(4) 0.131(6) 0.056(3) 0.012(4) 0.015(2) -0.004(3)
C15 0.072(3) 0.123(5) 0.061(3) 0.027(3) 0.035(2) 0.020(3)
C16 0.116(5) 0.078(4) 0.102(4) 0.009(4) 0.065(4) 0.025(3)
C17 0.078(3) 0.075(3) 0.067(3) -0.004(2) 0.037(2) -0.003(2)
C18 0.056(2) 0.0423(18) 0.0447(17) 0.0083(16) 0.0234(15) 0.0045(14)
C19 0.051(2) 0.0480(19) 0.0483(18) 0.0118(16) 0.0176(15) 0.0048(15)
C20 0.073(3) 0.054(2) 0.0500(19) 0.0018(19) 0.0288(19) -0.0023(17)
C21 0.087(3) 0.078(3) 0.058(2) 0.001(3) 0.036(2) -0.010(2)
C22 0.074(3) 0.073(3) 0.068(3) -0.003(2) 0.021(2) -0.021(2)
C23 0.084(4) 0.107(5) 0.109(4) -0.024(4) 0.047(3) -0.042(4)
C24 0.063(3) 0.096(4) 0.082(3) -0.002(3) 0.036(2) -0.030(3)
F1 0.106(3) 0.122(3) 0.099(2) -0.028(2) 0.030(2) -0.052(2)
N1 0.0359(14) 0.0528(17) 0.0432(14) -0.0029(13) 0.0176(11) 0.0039(12)
N2 0.0422(16) 0.0493(16) 0.0426(13) 0.0046(13) 0.0198(12) 0.0042(13)
N3 0.0348(15) 0.0584(18) 0.0577(17) 0.0068(14) 0.0202(13) 0.0058(14)
N4 0.0577(19) 0.0529(17) 0.0439(14) 0.0148(15) 0.0269(13) 0.0060(13)
O1 0.0683(19) 0.082(2) 0.0623(17) 0.0074(17) 0.0283(15) 0.0339(15)
S1 0.0420(5) 0.0864(8) 0.0705(6) 0.0165(5) 0.0185(4) 0.0268(6)
S2 0.0656(8) 0.1293(14) 0.0974(9) 0.0481(9) 0.0369(7) 0.0185(9)

loop_
_atom_type_symbol
_atom_type_description
_atom_type_scat_dispersion_real
_atom_type_scat_dispersion_imag
_atom_type_scat_source
C C 0.0033 0.0016 'International Tables Vol C Tables 4.2.6.8 and 6.1.1.4'
H H 0.0000 0.0000 'International Tables Vol C Tables 4.2.6.8 and 6.1.1.4'
N N 0.0061 0.0033 'International Tables Vol C Tables 4.2.6.8 and 6.1.1.4'
O O 0.0106 0.0060 'International Tables Vol C Tables 4.2.6.8 and 6.1.1.4'
F F 0.0171 0.0103 'International Tables Vol C Tables 4.2.6.8 and 6.1.1.4'
S S 0.1246 0.1234 'International Tables Vol C Tables 4.2.6.8 and 6.1.1.4'

loop_
_geom_angle_atom_site_label_1
_geom_angle_atom_site_label_2
_geom_angle_atom_site_label_3
_geom_angle
C6 C1 C2 118.1(4)
C6 C1 H1 120.9
C2 C1 H1 120.9
C3 C2 C1 120.6(4)
C3 C2 H2 119.7
C1 C2 H2 119.7
C4 C3 C2 120.6(4)
C4 C3 H3 119.7
C2 C3 H3 119.7
C3 C4 C5 120.1(4)
C3 C4 H4 119.9
C5 C4 H4 119.9
C6 C5 C4 118.8(4)
C6 C5 H5 120.6
C4 C5 H5 120.6
C5 C6 C1 121.8(3)
C5 C6 N1 119.4(3)
C1 C6 N1 118.8(3)
O1 C7 C10 127.8(4)
O1 C7 N1 120.3(3)
C10 C7 N1 111.8(3)
N2 C8 N4 118.3(3)
N2 C8 N1 124.3(3)
N4 C8 N1 117.4(3)
N2 C9 C10 126.6(3)
N2 C9 N3 120.6(3)
C10 C9 N3 112.7(3)
C9 C10 C7 120.6(3)
C9 C10 S1 111.4(3)
C7 C10 S1 127.7(3)
N3 C11 S2 126.9(3)
N3 C11 S1 108.9(3)
S2 C11 S1 124.2(3)
C13 C12 C17 120.8(4)
C13 C12 N3 120.6(4)
C17 C12 N3 118.5(4)
C12 C13 C14 117.7(5)
C12 C13 H13 121.1
C14 C13 H13 121.1
C15 C14 C13 123.5(6)
C15 C14 H14 118.3
C13 C14 H14 118.3
C14 C15 C16 118.4(5)
C14 C15 H15 120.8
C16 C15 H15 120.8
C17 C16 C15 120.9(6)
C17 C16 H16 119.6
C15 C16 H16 119.6
C12 C17 C16 118.5(5)
C12 C17 H17 120.7
C16 C17 H17 120.7
N4 C18 C19 112.2(3)
N4 C18 H18A 109.2
C19 C18 H18A 109.2
N4 C18 H18B 109.2
C19 C18 H18B 109.2
H18A C18 H18B 107.9
C24 C19 C20 118.0(4)
C24 C19 C18 121.3(3)
C20 C19 C18 120.7(4)
C21 C20 C19 120.1(4)
C21 C20 H20 119.9
C19 C20 H20 119.9
C22 C21 C20 119.7(4)
C22 C21 H21 120.1
C20 C21 H21 120.1
C21 C22 F1 119.6(4)
C21 C22 C23 122.7(5)
F1 C22 C23 117.7(5)
C22 C23 C24 116.8(5)
C22 C23 H23 121.6
C24 C23 H23 121.6
C19 C24 C23 122.5(4)
C19 C24 H24 118.8
C23 C24 H24 118.8
C8 N1 C7 122.2(3)
C8 N1 C6 119.4(3)
C7 N1 C6 118.4(3)
C8 N2 C9 114.1(3)
C11 N3 C9 115.0(3)
C11 N3 C12 121.9(3)
C9 N3 C12 123.0(3)
C8 N4 C18 120.6(3)
C8 N4 H4A 123(5)
C18 N4 H4A 116(5)
C10 S1 C11 92.01(19)

loop_
_geom_bond_atom_site_label_1
_geom_bond_atom_site_label_2
_geom_bond_distance
_geom_bond_publ_flag
C1 C6 1.375(6) ?
C1 C2 1.389(6) ?
C1 H1 0.9300 ?
C2 C3 1.365(7) ?
C2 H2 0.9300 ?
C3 C4 1.360(7) ?
C3 H3 0.9300 ?
C4 C5 1.389(6) ?
C4 H4 0.9300 ?
C5 C6 1.372(5) ?
C5 H5 0.9300 ?
C6 N1 1.462(4) ?
C7 O1 1.216(4) ?
C7 C10 1.411(5) ?
C7 N1 1.426(5) ?
C8 N2 1.311(4) yes
C8 N4 1.344(5) ?
C8 N1 1.381(4) yes
C9 N2 1.343(5) ?
C9 C10 1.359(5) ?
C9 N3 1.385(4) ?
C10 S1 1.731(4) ?
C11 N3 1.384(5) ?
C11 S2 1.634(4) yes
C11 S1 1.737(4) yes
C12 C13 1.359(6) ?
C12 C17 1.375(6) ?
C12 N3 1.448(5) ?
C13 C14 1.389(8) ?
C13 H13 0.9300 ?
C14 C15 1.308(10) ?
C14 H14 0.9300 ?
C15 C16 1.380(9) ?
C15 H15 0.9300 ?
C16 C17 1.378(7) ?
C16 H16 0.9300 ?
C17 H17 0.9300 ?
C18 N4 1.455(4) ?
C18 C19 1.502(5) ?
C18 H18A 0.9700 ?
C18 H18B 0.9700 ?
C19 C24 1.345(7) ?
C19 C20 1.394(5) ?
C20 C21 1.379(6) ?
C20 H20 0.9300 ?
C21 C22 1.321(7) ?
C21 H21 0.9300 ?
C22 F1 1.360(6) ?
C22 C23 1.373(7) ?
C23 C24 1.391(8) ?
C23 H23 0.9300 ?
C24 H24 0.9300 ?
N4 H4A 0.84(2) ?

loop_
_geom_hbond_atom_site_label_D
_geom_hbond_atom_site_label_H
_geom_hbond_atom_site_label_A
_geom_hbond_site_symmetry_A
_geom_hbond_distance_DH
_geom_hbond_distance_HA
_geom_hbond_distance_DA
_geom_hbond_angle_DHA
_geom_hbond_publ_flag
C18 H18B O1 2_656 0.97 2.60 3.213(5) 121.5 yes
C1 H1 S2 2_756 0.93 2.73 3.616(4) 159.3 yes
N4 H4A O1 2_656 0.84(2) 2.39(5) 3.047(5) 135(6) yes

loop_
_geom_torsion_atom_site_label_1
_geom_torsion_atom_site_label_2
_geom_torsion_atom_site_label_3
_geom_torsion_atom_site_label_4
_geom_torsion
C6 C1 C2 C3 1.8(7)
C1 C2 C3 C4 -2.3(7)
C2 C3 C4 C5 1.0(7)
C3 C4 C5 C6 0.7(6)
C4 C5 C6 C1 -1.2(6)
C4 C5 C6 N1 -179.3(4)
C2 C1 C6 C5 0.0(6)
C2 C1 C6 N1 178.1(4)
N2 C9 C10 C7 4.9(6)
N3 C9 C10 C7 -173.0(4)
N2 C9 C10 S1 178.8(3)
N3 C9 C10 S1 0.9(4)
O1 C7 C10 C9 171.8(4)
N1 C7 C10 C9 -6.0(5)
O1 C7 C10 S1 -1.0(7)
N1 C7 C10 S1 -178.8(3)
C17 C12 C13 C14 -3.0(7)
N3 C12 C13 C14 179.5(5)
C12 C13 C14 C15 0.4(9)
C13 C14 C15 C16 0.5(9)
C14 C15 C16 C17 1.2(9)
C13 C12 C17 C16 4.6(7)
N3 C12 C17 C16 -177.8(4)
C15 C16 C17 C12 -3.7(9)
N4 C18 C19 C24 60.0(5)
N4 C18 C19 C20 -119.2(4)
C24 C19 C20 C21 2.2(6)
C18 C19 C20 C21 -178.5(4)
C19 C20 C21 C22 0.3(7)
C20 C21 C22 F1 178.6(5)
C20 C21 C22 C23 -2.9(9)
C21 C22 C23 C24 2.8(10)
F1 C22 C23 C24 -178.7(6)
C20 C19 C24 C23 -2.3(8)
C18 C19 C24 C23 178.4(5)
C22 C23 C24 C19 -0.1(10)
N2 C8 N1 C7 2.1(5)
N4 C8 N1 C7 -179.4(3)
N2 C8 N1 C6 -178.0(3)
N4 C8 N1 C6 0.6(5)
O1 C7 N1 C8 -175.0(4)
C10 C7 N1 C8 2.9(5)
O1 C7 N1 C6 5.0(6)
C10 C7 N1 C6 -177.0(3)
C5 C6 N1 C8 76.6(4)
C1 C6 N1 C8 -101.6(4)
C5 C6 N1 C7 -103.4(4)
C1 C6 N1 C7 78.4(4)
N4 C8 N2 C9 177.7(3)
N1 C8 N2 C9 -3.7(5)
C10 C9 N2 C8 0.3(6)
N3 C9 N2 C8 178.0(3)
S2 C11 N3 C9 179.8(4)
S1 C11 N3 C9 0.1(5)
S2 C11 N3 C12 2.3(6)
S1 C11 N3 C12 -177.3(3)
N2 C9 N3 C11 -178.7(4)
C10 C9 N3 C11 -0.7(5)
N2 C9 N3 C12 -1.3(6)
C10 C9 N3 C12 176.7(4)
C13 C12 N3 C11 86.8(5)
C17 C12 N3 C11 -90.7(5)
C13 C12 N3 C9 -90.4(5)
C17 C12 N3 C9 92.1(5)
N2 C8 N4 C18 2.4(5)
N1 C8 N4 C18 -176.3(3)
C19 C18 N4 C8 78.2(4)
C9 C10 S1 C11 -0.7(3)
C7 C10 S1 C11 172.7(4)
N3 C11 S1 C10 0.3(3)
S2 C11 S1 C10 -179.3(4)

loop_
_cod_related_entry_id
_cod_related_entry_database
_cod_related_entry_code
1 ChemSpider 21128365
